data_4037667
loop_
_publ_author_name
'Liu, Yingle'
'Zhao, Gang'
'Yu, Qiong'
'Tang, Yongxing'
'Imler, Gregory H.'
'Parrish, Damon A.'
'Shreeve, Jean'ne M.'

_publ_section_title
;
 Intermolecular Weak Hydrogen Bonding (Het-H-N/O): an Effective Strategy
 for the Synthesis of Monosubstituted 1,2,4,5-Tetrazine-Based Energetic
 Materials with Excellent Sensitivity.
;
_journal_name_full 'The Journal of organic chemistry'
_journal_paper_doi 10.1021/acs.joc.9b02484
_journal_year 2019
_chemical_formula_moiety 'C8 H4 N16 O2'
_chemical_formula_sum 'C8 H4 N16 O2'
_chemical_formula_weight 356.27
_space_group_crystal_system monoclinic
_space_group_IT_number 14
_space_group_name_Hall '-P 2ybc'
_space_group_name_H-M_alt 'P 1 21/c 1'
_atom_sites_solution_hydrogens geom
_audit_creation_method SHELXL-2014/7
_cell_angle_alpha 90
_cell_angle_beta 92.272(2)
_cell_angle_gamma 90
_cell_formula_units_Z 2
_cell_length_a 8.8020(5)
_cell_length_b 6.9928(4)
_cell_length_c 11.5535(7)
_cell_measurement_reflns_used 2056
_cell_measurement_temperature 296(2)
_cell_measurement_theta_max 25.53
_cell_measurement_theta_min 2.32
_cell_volume 710.57(7)
_computing_cell_refinement 'Bruker APEX3 v2015.5-2 (Bruker, 2015)'
_computing_data_collection 'Bruker APEX3 v2015.5-2 (Bruker, 2015)'
_computing_data_reduction
;
Bruker SAINT v8.34A (Bruker, 2013), Bruker XPREP v2014/2 (Bruker, 2014)
;
_computing_molecular_graphics 'Bruker SHELXTL v2014/7 (Bruker, 2014)'
_computing_publication_material 'Bruker SHELXTL v2014/7 (Bruker, 2014)'
_computing_structure_refinement 'SHELXL-2014/7 (Sheldrick, 2014)'
_computing_structure_solution 'Bruker SHELXTL v2014/7 (Bruker, 2014)'
_diffrn_ambient_temperature 296(2)
_diffrn_measured_fraction_theta_full 1.000
_diffrn_measured_fraction_theta_max 0.963
_diffrn_measurement_device_type 'Bruker SMART APEX II CCD'
_diffrn_measurement_method '\w scans'
_diffrn_radiation_monochromator graphite
_diffrn_radiation_source 'fine focus sealed tube'
_diffrn_radiation_type MoK\a
_diffrn_radiation_wavelength 0.71073
_diffrn_reflns_av_R_equivalents 0.0262
_diffrn_reflns_av_unetI/netI 0.0245
_diffrn_reflns_Laue_measured_fraction_full 1.000
_diffrn_reflns_Laue_measured_fraction_max 0.963
_diffrn_reflns_limit_h_max 11
_diffrn_reflns_limit_h_min -11
_diffrn_reflns_limit_k_max 9
_diffrn_reflns_limit_k_min -9
_diffrn_reflns_limit_l_max 14
_diffrn_reflns_limit_l_min -16
_diffrn_reflns_number 8200
_diffrn_reflns_point_group_measured_fraction_full 1.000
_diffrn_reflns_point_group_measured_fraction_max 0.963
_diffrn_reflns_theta_full 25.242
_diffrn_reflns_theta_max 30.070
_diffrn_reflns_theta_min 2.316
_exptl_absorpt_coefficient_mu 0.133
_exptl_absorpt_correction_T_max 0.7460
_exptl_absorpt_correction_T_min 0.6938
_exptl_absorpt_correction_type multi-scan
_exptl_absorpt_process_details 'SADABS v2014/5 (Bruker, 2008)'
_exptl_crystal_colour 'clear orange'
_exptl_crystal_density_diffrn 1.665
_exptl_crystal_description chunk
_exptl_crystal_F_000 360
_exptl_crystal_size_max 0.324
_exptl_crystal_size_mid 0.300
_exptl_crystal_size_min 0.071
_refine_diff_density_max 0.257
_refine_diff_density_min -0.179
_refine_diff_density_rms 0.038
_refine_ls_extinction_method none
_refine_ls_goodness_of_fit_ref 1.038
_refine_ls_hydrogen_treatment constr
_refine_ls_matrix_type full
_refine_ls_number_parameters 118
_refine_ls_number_reflns 2009
_refine_ls_number_restraints 0
_refine_ls_restrained_S_all 1.038
_refine_ls_R_factor_all 0.0616
_refine_ls_R_factor_gt 0.0389
_refine_ls_shift/su_max 0.000
_refine_ls_shift/su_mean 0.000
_refine_ls_structure_factor_coef Fsqd
_refine_ls_weighting_details 'w=1/[\s^2^(Fo^2^)+(0.0469P)^2^+0.1115P] where P=(Fo^2^+2Fc^2^)/3'
_refine_ls_weighting_scheme calc
_refine_ls_wR_factor_gt 0.0933
_refine_ls_wR_factor_ref 0.1043
_reflns_Friedel_coverage 0.000
_reflns_number_gt 1424
_reflns_number_total 2009
_reflns_threshold_expression 'I > 2\s(I)'
_cod_data_source_file jo9b02484_si_002.cif
_cod_data_source_block shrv726
_cod_original_sg_symbol_H-M 'P 21/c'
_cod_database_code 4037667
_shelx_shelxl_version_number 2014/7
_shelx_space_group_comment
;
The symmetry employed for this shelxl refinement is uniquely defined
by the following loop, which should always be used as a source of
symmetry information in preference to the above space-group names.
They are only intended as comments.
;
_shelx_estimated_absorpt_t_min 0.958
_shelx_estimated_absorpt_t_max 0.991

loop_
_space_group_symop_operation_xyz
'x, y, z'
'-x, y+1/2, -z+1/2'
'-x, -y, -z'
'x, -y-1/2, z-1/2'

loop_
_atom_site_label
_atom_site_type_symbol
_atom_site_fract_x
_atom_site_fract_y
_atom_site_fract_z
_atom_site_U_iso_or_equiv
_atom_site_adp_type
_atom_site_occupancy
_atom_site_site_symmetry_order
_atom_site_calc_flag
_atom_site_refinement_flags_posn
_atom_site_refinement_flags_adp
N1 N 0.76884(11) 0.15203(16) 0.83579(9) 0.0354(3) Uani 1 1 d . .
N2 N 0.86722(13) 0.14809(18) 0.92543(9) 0.0406(3) Uani 1 1 d . .
C3 C 1.00029(16) 0.2304(2) 0.91360(13) 0.0495(4) Uani 1 1 d . .
H3 H 1.0679 0.2275 0.9775 0.059 Uiso 1 1 calc R U
N4 N 1.04718(14) 0.3172(2) 0.81927(12) 0.0610(4) Uani 1 1 d . .
N5 N 0.95002(14) 0.3246(2) 0.72949(11) 0.0548(4) Uani 1 1 d . .
C6 C 0.81348(13) 0.24448(17) 0.74247(10) 0.0324(3) Uani 1 1 d . .
N7 N 0.71334(12) 0.26987(17) 0.65027(9) 0.0374(3) Uani 1 1 d . .
H7 H 0.7464 0.3319 0.5921 0.045 Uiso 1 1 calc R U
C8 C 0.56634(15) 0.20726(18) 0.64068(11) 0.0354(3) Uani 1 1 d . .
N9 N 0.51239(15) 0.0591(2) 0.69304(13) 0.0595(4) Uani 1 1 d . .
O10 O 0.35964(14) 0.05058(19) 0.65429(12) 0.0781(5) Uani 1 1 d . .
N11 N 0.32306(15) 0.1932(2) 0.57853(13) 0.0596(4) Uani 1 1 d . .
C12 C 0.44658(14) 0.29189(19) 0.56935(11) 0.0357(3) Uani 1 1 d . .
N13 N 0.43833(11) 0.45469(15) 0.49905(8) 0.0335(3) Uani 1 1 d . .

loop_
_atom_site_aniso_label
_atom_site_aniso_U_11
_atom_site_aniso_U_22
_atom_site_aniso_U_33
_atom_site_aniso_U_23
_atom_site_aniso_U_13
_atom_site_aniso_U_12
N1 0.0333(5) 0.0448(6) 0.0278(5) 0.0070(4) -0.0011(4) 0.0035(5)
N2 0.0400(6) 0.0524(7) 0.0289(5) 0.0054(5) -0.0041(4) 0.0040(5)
C3 0.0418(8) 0.0627(9) 0.0429(8) 0.0100(7) -0.0129(6) -0.0044(7)
N4 0.0403(7) 0.0823(10) 0.0592(8) 0.0245(7) -0.0134(6) -0.0139(7)
N5 0.0367(6) 0.0779(9) 0.0490(7) 0.0264(7) -0.0065(5) -0.0105(6)
C6 0.0308(6) 0.0369(6) 0.0293(6) 0.0051(5) -0.0007(5) 0.0061(5)
N7 0.0338(6) 0.0491(6) 0.0290(5) 0.0151(5) -0.0024(4) 0.0001(5)
C8 0.0381(7) 0.0363(6) 0.0313(6) 0.0081(5) -0.0059(5) -0.0011(5)
N9 0.0508(8) 0.0548(8) 0.0709(9) 0.0308(7) -0.0220(6) -0.0141(6)
O10 0.0598(8) 0.0754(9) 0.0963(10) 0.0511(7) -0.0329(7) -0.0324(6)
N11 0.0477(7) 0.0628(8) 0.0663(9) 0.0302(7) -0.0210(6) -0.0178(6)
C12 0.0348(6) 0.0392(6) 0.0324(6) 0.0073(5) -0.0070(5) -0.0022(5)
N13 0.0329(5) 0.0387(6) 0.0286(5) 0.0063(4) -0.0028(4) 0.0017(4)

loop_
_atom_type_symbol
_atom_type_description
_atom_type_scat_dispersion_real
_atom_type_scat_dispersion_imag
_atom_type_scat_source
C C 0.0033 0.0016 'International Tables Vol C Tables 4.2.6.8 and 6.1.1.4'
H H 0.0000 0.0000 'International Tables Vol C Tables 4.2.6.8 and 6.1.1.4'
N N 0.0061 0.0033 'International Tables Vol C Tables 4.2.6.8 and 6.1.1.4'
O O 0.0106 0.0060 'International Tables Vol C Tables 4.2.6.8 and 6.1.1.4'

loop_
_geom_angle_atom_site_label_1
_geom_angle_atom_site_label_2
_geom_angle_atom_site_label_3
_geom_angle
_geom_angle_site_symmetry_1
N2 N1 C6 116.06(11) .
C3 N2 N1 117.81(11) .
N2 C3 N4 126.28(13) .
N2 C3 H3 116.9 .
N4 C3 H3 116.9 .
N5 N4 C3 116.78(12) .
N4 N5 C6 116.88(12) .
N1 C6 N5 126.10(11) .
N1 C6 N7 119.53(11) .
N5 C6 N7 114.33(11) .
C8 N7 C6 126.93(11) .
C8 N7 H7 116.5 .
C6 N7 H7 116.5 .
N9 C8 N7 125.47(12) .
N9 C8 C12 108.76(12) .
N7 C8 C12 125.75(11) .
C8 N9 O10 104.42(11) .
N11 O10 N9 112.01(10) .
C12 N11 O10 105.42(11) .
N11 C12 N13 117.17(11) .
N11 C12 C8 109.39(12) .
N13 C12 C8 133.41(12) .
N13 N13 C12 112.05(12) 3_666

loop_
_geom_bond_atom_site_label_1
_geom_bond_atom_site_label_2
_geom_bond_distance
_geom_bond_site_symmetry_2
N1 N2 1.3237(14) .
N1 C6 1.3298(16) .
N2 C3 1.3171(18) .
C3 N4 1.327(2) .
C3 H3 0.9300 .
N4 N5 1.3190(16) .
N5 C6 1.3398(17) .
C6 N7 1.3671(15) .
N7 C8 1.3663(16) .
N7 H7 0.8600 .
C8 N9 1.2990(18) .
C8 C12 1.4394(17) .
N9 O10 1.4014(17) .
O10 N11 1.3572(17) .
N11 C12 1.2956(18) .
C12 N13 1.3987(16) .
N13 N13 1.257(2) 3_666

loop_
_geom_hbond_atom_site_label_D
_geom_hbond_atom_site_label_H
_geom_hbond_atom_site_label_A
_geom_hbond_distance_DH
_geom_hbond_distance_HA
_geom_hbond_distance_DA
_geom_hbond_angle_DHA
_geom_hbond_site_symmetry_A
C3 H3 N11 0.93 2.55 3.3998(19) 152.0 4_666
N7 H7 N2 0.86 2.24 3.0316(15) 152.8 4_565
N7 H7 N13 0.86 2.42 2.8785(14) 114.2 3_666

loop_
_geom_torsion_atom_site_label_1
_geom_torsion_atom_site_label_2
_geom_torsion_atom_site_label_3
_geom_torsion_atom_site_label_4
_geom_torsion
_geom_torsion_site_symmetry_4
C6 N1 N2 C3 -1.72(18) .
N1 N2 C3 N4 -0.5(2) .
N2 C3 N4 N5 1.3(3) .
C3 N4 N5 C6 0.2(2) .
N2 N1 C6 N5 3.5(2) .
N2 N1 C6 N7 -174.08(11) .
N4 N5 C6 N1 -2.7(2) .
N4 N5 C6 N7 174.94(14) .
N1 C6 N7 C8 -0.9(2) .
N5 C6 N7 C8 -178.71(13) .
C6 N7 C8 N9 -27.2(2) .
C6 N7 C8 C12 154.08(13) .
N7 C8 N9 O10 -178.64(13) .
C12 C8 N9 O10 0.22(17) .
C8 N9 O10 N11 0.27(19) .
N9 O10 N11 C12 -0.7(2) .
O10 N11 C12 N13 -177.36(13) .
O10 N11 C12 C8 0.80(18) .
N9 C8 C12 N11 -0.67(18) .
N7 C8 C12 N11 178.19(13) .
N9 C8 C12 N13 177.07(15) .
N7 C8 C12 N13 -4.1(3) .
N11 C12 N13 N13 176.49(15) 3_666
C8 C12 N13 N13 -1.1(2) 3_666
